data_4117355
loop_
_publ_author_name
'Michael E. Tauchert'
'Christopher D. Incarvito'
'Arnold L. Rheingold'
'Robert G. Bergman'
'Jonathan A. Ellman'

_publ_contact_author_address
;
Department of Chemistry
Yale University
New Haven, CT 06520
United States
;
_publ_contact_author_email jonathan.ellman@yale.edu
_publ_contact_author_name 'Jonathan A. Ellman'
_publ_section_title
;
 Mechanism of the Rhodium(III)-Catalyzed Arylation of Imines via C-H Bond
 Functionalization: Inhibition by Substrate
;
_journal_name_full 'Journal of the American Chemical Society'
_journal_page_first 1482
_journal_page_last 1485
_journal_paper_doi 10.1021/ja211110h
_journal_volume 134
_journal_year 2012
_chemical_formula_sum 'C35 H36 F6 N2 O2 Rh S Sb'
_chemical_formula_weight 887.38
_chemical_name_common 'complex 4a'
_chemical_name_systematic
;
complex 4a
;
_space_group_IT_number 14
_symmetry_cell_setting monoclinic
_symmetry_space_group_name_Hall '-P 2ybc'
_symmetry_space_group_name_H-M 'P 1 21/c 1'
_atom_sites_solution_hydrogens geom
_atom_sites_solution_primary direct
_atom_sites_solution_secondary difmap
_audit_creation_method SHELXL-97
_cell_angle_alpha 90.00
_cell_angle_beta 103.395(2)
_cell_angle_gamma 90.00
_cell_formula_units_Z 4
_cell_length_a 18.4587(8)
_cell_length_b 10.7989(5)
_cell_length_c 17.5940(9)
_cell_measurement_reflns_used 8175
_cell_measurement_temperature 100(2)
_cell_measurement_theta_max 25.38
_cell_measurement_theta_min 2.27
_cell_volume 3411.7(3)
_computing_cell_refinement 'Bruker SAINT'
_computing_data_collection 'Bruker APEX2'
_computing_data_reduction 'Bruker SAINT'
_computing_molecular_graphics ORTEP-32
_computing_publication_material WinGX
_computing_structure_refinement SHELXL-97
_computing_structure_solution SIR-2008
_diffrn_ambient_temperature 100(2)
_diffrn_detector_area_resol_mean 8.366
_diffrn_measured_fraction_theta_full 0.993
_diffrn_measured_fraction_theta_max 0.988
_diffrn_measurement_device_type 'Bruker APEX-II CCD'
_diffrn_measurement_method 'phi and omega scans'
_diffrn_radiation_monochromator 'QUAZAR multilayer mirrors'
_diffrn_radiation_source 'microfocus sealed tube'
_diffrn_radiation_type MoK\a
_diffrn_radiation_wavelength 0.71073
_diffrn_reflns_av_R_equivalents 0.0601
_diffrn_reflns_av_sigmaI/netI 0.0671
_diffrn_reflns_limit_h_max 22
_diffrn_reflns_limit_h_min -21
_diffrn_reflns_limit_k_max 12
_diffrn_reflns_limit_k_min -11
_diffrn_reflns_limit_l_max 21
_diffrn_reflns_limit_l_min -21
_diffrn_reflns_number 22273
_diffrn_reflns_theta_full 25.00
_diffrn_reflns_theta_max 25.42
_diffrn_reflns_theta_min 2.20
_exptl_absorpt_coefficient_mu 1.405
_exptl_absorpt_correction_T_max 0.9725
_exptl_absorpt_correction_T_min 0.9205
_exptl_absorpt_correction_type multi-scan
_exptl_absorpt_process_details SADABS
_exptl_crystal_colour yellow
_exptl_crystal_density_diffrn 1.728
_exptl_crystal_description plate
_exptl_crystal_F_000 1768
_exptl_crystal_size_max 0.06
_exptl_crystal_size_mid 0.03
_exptl_crystal_size_min 0.02
_refine_diff_density_max 0.707
_refine_diff_density_min -0.630
_refine_diff_density_rms 0.126
_refine_ls_extinction_method none
_refine_ls_goodness_of_fit_ref 1.013
_refine_ls_hydrogen_treatment constr
_refine_ls_matrix_type full
_refine_ls_number_parameters 439
_refine_ls_number_reflns 6210
_refine_ls_number_restraints 0
_refine_ls_restrained_S_all 1.013
_refine_ls_R_factor_all 0.0643
_refine_ls_R_factor_gt 0.0374
_refine_ls_shift/su_max 0.001
_refine_ls_shift/su_mean 0.000
_refine_ls_structure_factor_coef Fsqd
_refine_ls_weighting_details 'calc w=1/[\s^2^(Fo^2^)+(0.0173P)^2^+3.4579P] where P=(Fo^2^+2Fc^2^)/3'
_refine_ls_weighting_scheme calc
_refine_ls_wR_factor_gt 0.0608
_refine_ls_wR_factor_ref 0.0686
_reflns_number_gt 4537
_reflns_number_total 6210
_reflns_threshold_expression >2sigma(I)
_cod_data_source_file ja211110h_si_002_2.cif
_cod_data_source_block complex4a
_cod_database_code 4117355

loop_
_symmetry_equiv_pos_as_xyz
'x, y, z'
'-x, y+1/2, -z+1/2'
'-x, -y, -z'
'x, -y-1/2, z-1/2'

loop_
_atom_site_label
_atom_site_type_symbol
_atom_site_fract_x
_atom_site_fract_y
_atom_site_fract_z
_atom_site_U_iso_or_equiv
_atom_site_adp_type
_atom_site_occupancy
_atom_site_symmetry_multiplicity
_atom_site_calc_flag
_atom_site_refinement_flags
C1 C 0.8359(2) 0.4348(4) 0.8821(2) 0.0173(11) Uani 1 1 d .
C2 C 0.7581(2) 0.4135(4) 0.8504(2) 0.0206(11) Uani 1 1 d .
C3 C 0.7282(2) 0.5146(4) 0.8008(2) 0.0180(11) Uani 1 1 d .
C4 C 0.7884(2) 0.5989(4) 0.7996(2) 0.0190(11) Uani 1 1 d .
C5 C 0.8543(2) 0.5499(4) 0.8500(2) 0.0173(11) Uani 1 1 d .
C6 C 0.8897(3) 0.3490(5) 0.9324(3) 0.0322(13) Uani 1 1 d .
H6A H 0.9144 0.2987 0.8995 0.048 Uiso 1 1 calc R
H6B H 0.8630 0.2948 0.9613 0.048 Uiso 1 1 calc R
H6C H 0.9270 0.3972 0.9693 0.048 Uiso 1 1 calc R
C7 C 0.7153(3) 0.3054(5) 0.8697(3) 0.0322(13) Uani 1 1 d .
H7A H 0.6619 0.3243 0.8554 0.048 Uiso 1 1 calc R
H7B H 0.7305 0.2883 0.9258 0.048 Uiso 1 1 calc R
H7C H 0.7254 0.2327 0.8404 0.048 Uiso 1 1 calc R
C8 C 0.6506(3) 0.5285(5) 0.7535(3) 0.0355(14) Uani 1 1 d .
H8A H 0.6188 0.4655 0.7693 0.053 Uiso 1 1 calc R
H8B H 0.6500 0.5181 0.6980 0.053 Uiso 1 1 calc R
H8C H 0.6319 0.6111 0.7621 0.053 Uiso 1 1 calc R
C9 C 0.7818(3) 0.7133(4) 0.7515(3) 0.0280(12) Uani 1 1 d .
H9A H 0.7853 0.6920 0.6984 0.042 Uiso 1 1 calc R
H9B H 0.8221 0.7705 0.7747 0.042 Uiso 1 1 calc R
H9C H 0.7336 0.7528 0.7499 0.042 Uiso 1 1 calc R
C10 C 0.9311(2) 0.6030(5) 0.8635(3) 0.0282(13) Uani 1 1 d .
H10A H 0.9556 0.5964 0.9190 0.042 Uiso 1 1 calc R
H10B H 0.9280 0.6903 0.8479 0.042 Uiso 1 1 calc R
H10C H 0.9599 0.5572 0.8325 0.042 Uiso 1 1 calc R
C11 C 0.8601(2) 0.5730(4) 1.0825(2) 0.0183(11) Uani 1 1 d .
H11 H 0.8385 0.4928 1.0773 0.022 Uiso 1 1 calc R
C12 C 0.9071(2) 0.6055(5) 1.1527(3) 0.0217(11) Uani 1 1 d .
H12 H 0.9186 0.5478 1.1945 0.026 Uiso 1 1 calc R
C13 C 0.9370(2) 0.7230(5) 1.1610(3) 0.0222(12) Uani 1 1 d .
H13 H 0.9695 0.7477 1.2087 0.027 Uiso 1 1 calc R
C14 C 0.9187(2) 0.8042(4) 1.0989(2) 0.0182(11) Uani 1 1 d .
H14 H 0.9378 0.8863 1.1042 0.022 Uiso 1 1 calc R
C15 C 0.8727(2) 0.7664(4) 1.0288(3) 0.0164(10) Uani 1 1 d .
C16 C 0.8598(2) 0.8512(4) 0.9603(2) 0.0164(10) Uani 1 1 d .
C17 C 0.9226(2) 0.8912(4) 0.9355(3) 0.0185(11) Uani 1 1 d .
H17 H 0.9705 0.8626 0.9620 0.022 Uiso 1 1 calc R
C18 C 0.9164(3) 0.9720(4) 0.8728(3) 0.0241(12) Uani 1 1 d .
H18 H 0.9592 0.9959 0.8551 0.029 Uiso 1 1 calc R
C19 C 0.8476(3) 1.0167(4) 0.8370(3) 0.0239(12) Uani 1 1 d .
H19 H 0.8428 1.0729 0.7945 0.029 Uiso 1 1 calc R
C20 C 0.7848(3) 0.9808(4) 0.8619(3) 0.0192(11) Uani 1 1 d .
H20 H 0.7377 1.0141 0.8367 0.023 Uiso 1 1 calc R
C21 C 0.7891(2) 0.8974(4) 0.9228(2) 0.0163(10) Uani 1 1 d .
C22 C 0.7198(2) 0.8621(4) 0.9522(2) 0.0185(11) Uani 1 1 d .
H22 H 0.7327 0.8678 1.0106 0.022 Uiso 1 1 calc R
C23 C 0.6542(2) 0.9483(4) 0.9212(3) 0.0174(11) Uani 1 1 d .
C24 C 0.6397(3) 1.0456(4) 0.9675(3) 0.0218(11) Uani 1 1 d .
H24 H 0.6702 1.0573 1.0185 0.026 Uiso 1 1 calc R
C25 C 0.5812(3) 1.1249(5) 0.9394(3) 0.0315(13) Uani 1 1 d .
H25 H 0.5723 1.1917 0.9711 0.038 Uiso 1 1 calc R
C26 C 0.5351(3) 1.1089(5) 0.8657(3) 0.0312(13) Uani 1 1 d .
H26 H 0.4946 1.1637 0.8470 0.037 Uiso 1 1 calc R
C27 C 0.5490(3) 1.0124(5) 0.8201(3) 0.0297(13) Uani 1 1 d .
H27 H 0.5181 1.0005 0.7694 0.036 Uiso 1 1 calc R
C28 C 0.6077(2) 0.9328(5) 0.8476(3) 0.0250(12) Uani 1 1 d .
H28 H 0.6165 0.8662 0.8156 0.030 Uiso 1 1 calc R
C29 C 0.5656(2) 0.6255(4) 0.9394(2) 0.0193(11) Uani 1 1 d .
C30 C 0.5147(3) 0.7213(5) 0.9260(3) 0.0286(12) Uani 1 1 d .
H30 H 0.5301 0.8034 0.9411 0.034 Uiso 1 1 calc R
C31 C 0.4410(3) 0.6968(5) 0.8901(3) 0.0271(12) Uani 1 1 d .
H31 H 0.4067 0.7636 0.8788 0.033 Uiso 1 1 calc R
C32 C 0.4158(3) 0.5777(5) 0.8704(3) 0.0225(11) Uani 1 1 d .
C33 C 0.4685(3) 0.4821(5) 0.8855(2) 0.0234(12) Uani 1 1 d .
H33 H 0.4528 0.3995 0.8725 0.028 Uiso 1 1 calc R
C34 C 0.5431(3) 0.5048(4) 0.9190(2) 0.0212(11) Uani 1 1 d .
H34 H 0.5782 0.4389 0.9279 0.025 Uiso 1 1 calc R
C35 C 0.3354(2) 0.5538(5) 0.8335(3) 0.0279(12) Uani 1 1 d .
H35A H 0.3290 0.4672 0.8167 0.042 Uiso 1 1 calc R
H35B H 0.3192 0.6082 0.7882 0.042 Uiso 1 1 calc R
H35C H 0.3054 0.5704 0.8716 0.042 Uiso 1 1 calc R
N1 N 0.84369(19) 0.6508(3) 1.0210(2) 0.0167(9) Uani 1 1 d .
N2 N 0.69907(19) 0.7310(3) 0.9301(2) 0.0163(9) Uani 1 1 d .
O1 O 0.65826(17) 0.7191(3) 1.05906(17) 0.0245(8) Uani 1 1 d .
O2 O 0.69778(16) 0.5351(3) 0.99332(17) 0.0188(7) Uani 1 1 d .
F1 F 0.92188(14) 0.0760(3) 0.21975(15) 0.0336(7) Uani 1 1 d .
F2 F 0.78441(14) 0.2631(3) 0.07431(14) 0.0290(7) Uani 1 1 d .
F3 F 0.91514(15) 0.3070(3) 0.16885(17) 0.0401(8) Uani 1 1 d .
F4 F 0.80528(16) 0.2192(3) 0.22580(15) 0.0359(8) Uani 1 1 d .
F5 F 0.78937(14) 0.0313(3) 0.12794(15) 0.0336(7) Uani 1 1 d .
F6 F 0.89957(15) 0.1198(3) 0.06929(16) 0.0380(8) Uani 1 1 d .
S1 S 0.65950(6) 0.65707(11) 0.98721(6) 0.0189(3) Uani 1 1 d .
Rh1 Rh 0.772813(19) 0.58258(3) 0.916967(19) 0.01378(10) Uani 1 1 d .
Sb1 Sb 0.852089(17) 0.16905(3) 0.147279(17) 0.01630(9) Uani 1 1 d .

loop_
_atom_site_aniso_label
_atom_site_aniso_U_11
_atom_site_aniso_U_22
_atom_site_aniso_U_33
_atom_site_aniso_U_23
_atom_site_aniso_U_13
_atom_site_aniso_U_12
C1 0.019(3) 0.017(3) 0.017(2) -0.004(2) 0.007(2) 0.005(2)
C2 0.024(3) 0.019(3) 0.020(2) -0.008(2) 0.008(2) -0.003(2)
C3 0.021(3) 0.017(3) 0.017(2) -0.009(2) 0.005(2) -0.004(2)
C4 0.025(3) 0.018(3) 0.016(2) -0.004(2) 0.009(2) -0.001(2)
C5 0.019(3) 0.017(3) 0.017(2) -0.007(2) 0.007(2) -0.001(2)
C6 0.035(3) 0.031(3) 0.030(3) -0.002(3) 0.006(2) 0.017(3)
C7 0.038(3) 0.028(3) 0.036(3) -0.005(3) 0.019(3) -0.007(3)
C8 0.022(3) 0.051(4) 0.030(3) -0.012(3) -0.002(2) 0.000(3)
C9 0.045(3) 0.020(3) 0.020(3) 0.001(2) 0.009(2) 0.003(3)
C10 0.017(3) 0.037(3) 0.034(3) -0.011(3) 0.013(2) -0.006(2)
C11 0.018(3) 0.017(3) 0.020(2) -0.001(2) 0.004(2) -0.001(2)
C12 0.021(3) 0.024(3) 0.020(3) -0.001(2) 0.005(2) 0.009(2)
C13 0.016(3) 0.031(3) 0.017(2) -0.008(2) -0.002(2) 0.007(2)
C14 0.015(3) 0.014(3) 0.024(3) -0.008(2) 0.001(2) -0.004(2)
C15 0.009(2) 0.017(3) 0.023(2) -0.005(2) 0.004(2) 0.003(2)
C16 0.017(3) 0.009(3) 0.020(2) -0.003(2) -0.001(2) -0.002(2)
C17 0.015(3) 0.014(3) 0.026(3) -0.005(2) 0.003(2) -0.003(2)
C18 0.021(3) 0.021(3) 0.031(3) -0.005(2) 0.008(2) -0.009(2)
C19 0.029(3) 0.014(3) 0.030(3) 0.003(2) 0.010(2) -0.003(2)
C20 0.021(3) 0.013(3) 0.024(3) 0.001(2) 0.005(2) 0.002(2)
C21 0.016(3) 0.011(3) 0.022(2) -0.006(2) 0.005(2) -0.006(2)
C22 0.019(3) 0.020(3) 0.017(2) -0.003(2) 0.004(2) -0.001(2)
C23 0.012(2) 0.018(3) 0.022(2) -0.003(2) 0.003(2) -0.001(2)
C24 0.023(3) 0.018(3) 0.025(3) -0.003(2) 0.007(2) -0.002(2)
C25 0.023(3) 0.025(3) 0.049(4) -0.007(3) 0.015(3) 0.005(2)
C26 0.016(3) 0.034(4) 0.044(3) 0.004(3) 0.007(2) 0.010(2)
C27 0.021(3) 0.040(4) 0.024(3) 0.004(3) -0.002(2) 0.003(3)
C28 0.022(3) 0.027(3) 0.027(3) -0.003(2) 0.008(2) -0.001(2)
C29 0.018(3) 0.023(3) 0.020(2) -0.001(2) 0.010(2) 0.000(2)
C30 0.027(3) 0.020(3) 0.041(3) 0.000(2) 0.012(2) -0.001(2)
C31 0.018(3) 0.024(3) 0.041(3) -0.001(2) 0.010(2) 0.003(2)
C32 0.024(3) 0.027(3) 0.019(2) 0.001(2) 0.010(2) -0.001(3)
C33 0.029(3) 0.023(3) 0.018(2) -0.008(2) 0.006(2) -0.004(2)
C34 0.024(3) 0.020(3) 0.020(2) -0.003(2) 0.006(2) 0.004(2)
C35 0.025(3) 0.034(3) 0.023(3) 0.002(2) 0.003(2) -0.003(2)
N1 0.016(2) 0.018(2) 0.0163(19) -0.0027(17) 0.0034(16) 0.0010(18)
N2 0.015(2) 0.014(2) 0.020(2) 0.0011(17) 0.0060(16) 0.0046(17)
O1 0.028(2) 0.023(2) 0.0253(18) -0.0045(15) 0.0107(15) -0.0058(16)
O2 0.0193(18) 0.0141(18) 0.0248(17) 0.0004(14) 0.0090(14) 0.0018(14)
F1 0.0279(16) 0.0325(18) 0.0332(16) 0.0127(14) -0.0076(13) 0.0003(14)
F2 0.0285(16) 0.0307(18) 0.0256(15) 0.0094(13) 0.0015(12) 0.0123(14)
F3 0.0351(18) 0.0250(19) 0.055(2) 0.0067(15) -0.0002(15) -0.0156(14)
F4 0.057(2) 0.0313(19) 0.0259(16) -0.0004(13) 0.0228(14) 0.0076(15)
F5 0.0311(17) 0.0255(18) 0.0384(17) -0.0019(14) -0.0036(13) -0.0112(14)
F6 0.0466(19) 0.038(2) 0.0367(17) 0.0083(14) 0.0239(15) 0.0203(15)
S1 0.0192(7) 0.0184(7) 0.0207(6) -0.0022(5) 0.0079(5) -0.0011(6)
Rh1 0.0134(2) 0.0127(2) 0.01531(18) -0.00187(16) 0.00353(15) -0.00042(16)
Sb1 0.01795(18) 0.01428(18) 0.01599(15) 0.00166(14) 0.00255(12) -0.00113(15)

loop_
_atom_type_symbol
_atom_type_description
_atom_type_scat_dispersion_real
_atom_type_scat_dispersion_imag
_atom_type_scat_source
C C 0.0033 0.0016 'International Tables Vol C Tables 4.2.6.8 and 6.1.1.4'
H H 0.0000 0.0000 'International Tables Vol C Tables 4.2.6.8 and 6.1.1.4'
N N 0.0061 0.0033 'International Tables Vol C Tables 4.2.6.8 and 6.1.1.4'
O O 0.0106 0.0060 'International Tables Vol C Tables 4.2.6.8 and 6.1.1.4'
F F 0.0171 0.0103 'International Tables Vol C Tables 4.2.6.8 and 6.1.1.4'
S S 0.1246 0.1234 'International Tables Vol C Tables 4.2.6.8 and 6.1.1.4'
Rh Rh -1.1178 0.9187 'International Tables Vol C Tables 4.2.6.8 and 6.1.1.4'
Sb Sb -0.5866 1.5461 'International Tables Vol C Tables 4.2.6.8 and 6.1.1.4'

loop_
_geom_angle_atom_site_label_1
_geom_angle_atom_site_label_2
_geom_angle_atom_site_label_3
_geom_angle
C2 C1 C5 107.0(4)
C2 C1 C6 127.0(4)
C5 C1 C6 125.7(4)
C2 C1 Rh1 70.7(2)
C5 C1 Rh1 70.3(2)
C6 C1 Rh1 128.6(3)
C3 C2 C1 109.1(4)
C3 C2 C7 126.0(4)
C1 C2 C7 124.9(4)
C3 C2 Rh1 70.5(3)
C1 C2 Rh1 70.3(2)
C7 C2 Rh1 123.1(3)
C2 C3 C4 107.6(4)
C2 C3 C8 127.2(4)
C4 C3 C8 125.0(4)
C2 C3 Rh1 70.8(3)
C4 C3 Rh1 70.8(2)
C8 C3 Rh1 127.2(3)
C5 C4 C3 107.7(4)
C5 C4 C9 127.3(4)
C3 C4 C9 124.9(4)
C5 C4 Rh1 70.1(2)
C3 C4 Rh1 70.1(2)
C9 C4 Rh1 127.0(3)
C4 C5 C1 108.5(4)
C4 C5 C10 126.5(4)
C1 C5 C10 124.8(4)
C4 C5 Rh1 71.0(2)
C1 C5 Rh1 70.5(2)
C10 C5 Rh1 127.5(3)
C1 C6 H6A 109.5
C1 C6 H6B 109.5
H6A C6 H6B 109.5
C1 C6 H6C 109.5
H6A C6 H6C 109.5
H6B C6 H6C 109.5
C2 C7 H7A 109.5
C2 C7 H7B 109.5
H7A C7 H7B 109.5
C2 C7 H7C 109.5
H7A C7 H7C 109.5
H7B C7 H7C 109.5
C3 C8 H8A 109.5
C3 C8 H8B 109.5
H8A C8 H8B 109.5
C3 C8 H8C 109.5
H8A C8 H8C 109.5
H8B C8 H8C 109.5
C4 C9 H9A 109.5
C4 C9 H9B 109.5
H9A C9 H9B 109.5
C4 C9 H9C 109.5
H9A C9 H9C 109.5
H9B C9 H9C 109.5
C5 C10 H10A 109.5
C5 C10 H10B 109.5
H10A C10 H10B 109.5
C5 C10 H10C 109.5
H10A C10 H10C 109.5
H10B C10 H10C 109.5
N1 C11 C12 122.5(4)
N1 C11 H11 118.7
C12 C11 H11 118.7
C13 C12 C11 118.9(4)
C13 C12 H12 120.6
C11 C12 H12 120.6
C12 C13 C14 118.8(4)
C12 C13 H13 120.6
C14 C13 H13 120.6
C13 C14 C15 120.3(4)
C13 C14 H14 119.9
C15 C14 H14 119.9
N1 C15 C14 120.5(4)
N1 C15 C16 120.1(4)
C14 C15 C16 119.3(4)
C17 C16 C21 119.3(4)
C17 C16 C15 117.0(4)
C21 C16 C15 123.6(4)
C18 C17 C16 121.3(4)
C18 C17 H17 119.4
C16 C17 H17 119.4
C19 C18 C17 119.0(4)
C19 C18 H18 120.5
C17 C18 H18 120.5
C18 C19 C20 120.7(4)
C18 C19 H19 119.6
C20 C19 H19 119.6
C19 C20 C21 121.5(4)
C19 C20 H20 119.2
C21 C20 H20 119.2
C20 C21 C16 118.1(4)
C20 C21 C22 121.2(4)
C16 C21 C22 120.6(4)
N2 C22 C23 110.5(3)
N2 C22 C21 109.2(3)
C23 C22 C21 112.5(4)
N2 C22 H22 108.2
C23 C22 H22 108.2
C21 C22 H22 108.2
C28 C23 C24 118.4(4)
C28 C23 C22 122.0(4)
C24 C23 C22 119.6(4)
C25 C24 C23 119.9(4)
C25 C24 H24 120.0
C23 C24 H24 120.0
C24 C25 C26 121.3(5)
C24 C25 H25 119.4
C26 C25 H25 119.4
C27 C26 C25 118.8(5)
C27 C26 H26 120.6
C25 C26 H26 120.6
C26 C27 C28 120.4(5)
C26 C27 H27 119.8
C28 C27 H27 119.8
C27 C28 C23 121.2(5)
C27 C28 H28 119.4
C23 C28 H28 119.4
C30 C29 C34 120.5(4)
C30 C29 S1 119.2(4)
C34 C29 S1 120.2(4)
C29 C30 C31 119.5(5)
C29 C30 H30 120.3
C31 C30 H30 120.3
C32 C31 C30 121.9(5)
C32 C31 H31 119.1
C30 C31 H31 119.1
C31 C32 C33 117.4(4)
C31 C32 C35 120.6(5)
C33 C32 C35 122.0(5)
C34 C33 C32 121.8(5)
C34 C33 H33 119.1
C32 C33 H33 119.1
C33 C34 C29 118.9(4)
C33 C34 H34 120.6
C29 C34 H34 120.6
C32 C35 H35A 109.5
C32 C35 H35B 109.5
H35A C35 H35B 109.5
C32 C35 H35C 109.5
H35A C35 H35C 109.5
H35B C35 H35C 109.5
C11 N1 C15 119.0(4)
C11 N1 Rh1 117.1(3)
C15 N1 Rh1 123.9(3)
C22 N2 S1 116.0(3)
C22 N2 Rh1 127.2(3)
S1 N2 Rh1 95.06(18)
S1 O2 Rh1 96.04(14)
O1 S1 O2 117.00(18)
O1 S1 N2 115.2(2)
O2 S1 N2 102.17(17)
O1 S1 C29 107.10(19)
O2 S1 C29 105.1(2)
N2 S1 C29 109.8(2)
O1 S1 Rh1 133.85(14)
O2 S1 Rh1 51.88(11)
N2 S1 Rh1 50.30(13)
C29 S1 Rh1 119.04(15)
N1 Rh1 C5 99.24(15)
N1 Rh1 C1 103.77(15)
C5 Rh1 C1 39.18(16)
N1 Rh1 C3 164.58(15)
C5 Rh1 C3 65.41(16)
C1 Rh1 C3 65.64(17)
N1 Rh1 N2 85.85(13)
C5 Rh1 N2 136.38(15)
C1 Rh1 N2 169.64(15)
C3 Rh1 N2 104.15(16)
N1 Rh1 C2 137.68(16)
C5 Rh1 C2 64.99(16)
C1 Rh1 C2 38.93(16)
C3 Rh1 C2 38.73(17)
N2 Rh1 C2 133.47(16)
N1 Rh1 C4 127.29(15)
C5 Rh1 C4 38.87(16)
C1 Rh1 C4 65.56(17)
C3 Rh1 C4 39.08(16)
N2 Rh1 C4 105.64(15)
C2 Rh1 C4 64.93(17)
N1 Rh1 O2 84.47(12)
C5 Rh1 O2 156.58(15)
C1 Rh1 O2 117.42(14)
C3 Rh1 O2 110.15(14)
N2 Rh1 O2 66.72(12)
C2 Rh1 O2 96.71(14)
C4 Rh1 O2 147.70(14)
N1 Rh1 S1 83.86(9)
C5 Rh1 S1 170.64(13)
C1 Rh1 S1 148.71(12)
C3 Rh1 S1 111.08(12)
N2 Rh1 S1 34.64(10)
C2 Rh1 S1 118.29(12)
C4 Rh1 S1 132.98(12)
O2 Rh1 S1 32.08(8)
F5 Sb1 F6 90.92(13)
F5 Sb1 F2 91.16(12)
F6 Sb1 F2 90.16(11)
F5 Sb1 F4 89.56(12)
F6 Sb1 F4 179.48(13)
F2 Sb1 F4 90.01(12)
F5 Sb1 F3 178.84(12)
F6 Sb1 F3 89.99(13)
F2 Sb1 F3 89.55(12)
F4 Sb1 F3 89.52(13)
F5 Sb1 F1 89.80(12)
F6 Sb1 F1 88.95(12)
F2 Sb1 F1 178.70(12)
F4 Sb1 F1 90.87(12)
F3 Sb1 F1 89.51(12)

loop_
_geom_bond_atom_site_label_1
_geom_bond_atom_site_label_2
_geom_bond_distance
C1 C2 1.432(6)
C1 C5 1.439(6)
C1 C6 1.489(6)
C1 Rh1 2.147(4)
C2 C3 1.426(6)
C2 C7 1.492(6)
C2 Rh1 2.152(4)
C3 C4 1.440(6)
C3 C8 1.489(6)
C3 Rh1 2.148(4)
C4 C5 1.431(6)
C4 C9 1.486(6)
C4 Rh1 2.157(4)
C5 C10 1.495(6)
C5 Rh1 2.145(4)
C6 H6A 0.9800
C6 H6B 0.9800
C6 H6C 0.9800
C7 H7A 0.9800
C7 H7B 0.9800
C7 H7C 0.9800
C8 H8A 0.9800
C8 H8B 0.9800
C8 H8C 0.9800
C9 H9A 0.9800
C9 H9B 0.9800
C9 H9C 0.9800
C10 H10A 0.9800
C10 H10B 0.9800
C10 H10C 0.9800
C11 N1 1.347(5)
C11 C12 1.379(6)
C11 H11 0.9500
C12 C13 1.378(6)
C12 H12 0.9500
C13 C14 1.381(6)
C13 H13 0.9500
C14 C15 1.387(6)
C14 H14 0.9500
C15 N1 1.353(5)
C15 C16 1.488(6)
C16 C17 1.398(6)
C16 C21 1.411(6)
C17 C18 1.391(6)
C17 H17 0.9500
C18 C19 1.368(6)
C18 H18 0.9500
C19 C20 1.386(6)
C19 H19 0.9500
C20 C21 1.388(6)
C20 H20 0.9500
C21 C22 1.535(6)
C22 N2 1.494(5)
C22 C23 1.524(6)
C22 H22 1.0000
C23 C28 1.387(6)
C23 C24 1.393(6)
C24 C25 1.377(6)
C24 H24 0.9500
C25 C26 1.387(7)
C25 H25 0.9500
C26 C27 1.375(7)
C26 H26 0.9500
C27 C28 1.380(6)
C27 H27 0.9500
C28 H28 0.9500
C29 C30 1.381(6)
C29 C34 1.390(6)
C29 S1 1.775(5)
C30 C31 1.387(6)
C30 H30 0.9500
C31 C32 1.383(6)
C31 H31 0.9500
C32 C33 1.402(6)
C32 C35 1.499(6)
C33 C34 1.388(6)
C33 H33 0.9500
C34 H34 0.9500
C35 H35A 0.9800
C35 H35B 0.9800
C35 H35C 0.9800
N1 Rh1 2.121(3)
N2 S1 1.588(4)
N2 Rh1 2.150(3)
O1 S1 1.436(3)
O2 S1 1.486(3)
O2 Rh1 2.202(3)
F1 Sb1 1.880(2)
F2 Sb1 1.870(2)
F3 Sb1 1.874(3)
F4 Sb1 1.871(2)
F5 Sb1 1.867(3)
F6 Sb1 1.868(2)
S1 Rh1 2.7833(11)
